data_7120858
loop_
_publ_author_name
'Juckel, Martin'
'Hicks, Jamie'
'Jiang, Dandan'
'Zhao, Lili'
'Frenking, Gernot'
'Jones, Cameron'

_publ_section_title
;
 An Acyclic Zincagermylene: Rapid Activation of Dihydrogen at Sub-Ambient
 Temperature
;
_journal_name_full 'Chemical Communications'
_journal_paper_doi 10.1039/C7CC08430G
_journal_year 2017
_chemical_formula_sum 'C74 H100.2 B Ge N4 Si2 Zn'
_chemical_formula_weight 1250.73
_chemical_name_systematic
; 
 ? 
;
_space_group_IT_number 14
_symmetry_cell_setting monoclinic
_symmetry_space_group_name_Hall '-P 2yn'
_symmetry_space_group_name_H-M 'P 1 21/n 1'
_atom_sites_solution_hydrogens geom
_atom_sites_solution_primary direct
_atom_sites_solution_secondary difmap
_audit_creation_method SHELXL-97
_audit_update_record
;
2017-09-27 deposited with the CCDC.
2017-11-07 downloaded from the CCDC.
;
_cell_angle_alpha 90.00
_cell_angle_beta 101.30(3)
_cell_angle_gamma 90.00
_cell_formula_units_Z 4
_cell_length_a 12.268(3)
_cell_length_b 40.891(8)
_cell_length_c 14.886(3)
_cell_measurement_reflns_used 13594
_cell_measurement_temperature 100(2)
_cell_measurement_theta_max 25.50
_cell_measurement_theta_min 2.96
_cell_volume 7323(3)
_computing_cell_refinement 'XDS (Kabsch, 1993)'
_computing_data_collection 'Blu-Ice (McPhillips, 2002)'
_computing_data_reduction 'XDS (Kabsch, 1993)'
_computing_molecular_graphics X-Seed
_computing_publication_material CifTAB
_computing_structure_refinement 'SHELXL-97 (Sheldrick, 1997)'
_computing_structure_solution 'SHELXS-97 (Sheldrick, 1990)'
_diffrn_ambient_temperature 100(2)
_diffrn_measured_fraction_theta_full 0.998
_diffrn_measured_fraction_theta_max 0.998
_diffrn_measurement_device_type 'ADSC Quantum 210r'
_diffrn_radiation_source 'Australian Synchrotron'
_diffrn_radiation_type Synchrotron
_diffrn_radiation_wavelength 0.71090
_diffrn_reflns_av_R_equivalents 0.1637
_diffrn_reflns_av_sigmaI/netI 0.0723
_diffrn_reflns_limit_h_max 14
_diffrn_reflns_limit_h_min -14
_diffrn_reflns_limit_k_max 49
_diffrn_reflns_limit_k_min -49
_diffrn_reflns_limit_l_max 18
_diffrn_reflns_limit_l_min -18
_diffrn_reflns_number 104463
_diffrn_reflns_theta_full 25.50
_diffrn_reflns_theta_max 25.50
_diffrn_reflns_theta_min 2.96
_exptl_absorpt_coefficient_mu 0.812
_exptl_absorpt_correction_T_max 0.960
_exptl_absorpt_correction_T_min 0.922
_exptl_absorpt_correction_type multi-scan
_exptl_absorpt_process_details XDS
_exptl_crystal_colour 'dark blue'
_exptl_crystal_density_diffrn 1.134
_exptl_crystal_density_method 'not measured'
_exptl_crystal_description block
_exptl_crystal_F_000 2669
_exptl_crystal_size_max 0.10
_exptl_crystal_size_mid 0.05
_exptl_crystal_size_min 0.05
_refine_diff_density_max 1.112
_refine_diff_density_min -1.095
_refine_diff_density_rms 0.081
_refine_ls_extinction_method none
_refine_ls_goodness_of_fit_ref 1.023
_refine_ls_hydrogen_treatment constr
_refine_ls_matrix_type full
_refine_ls_number_parameters 762
_refine_ls_number_reflns 13594
_refine_ls_number_restraints 7
_refine_ls_restrained_S_all 1.026
_refine_ls_R_factor_all 0.0896
_refine_ls_R_factor_gt 0.0556
_refine_ls_shift/su_max 0.001
_refine_ls_shift/su_mean 0.000
_refine_ls_structure_factor_coef Fsqd
_refine_ls_weighting_details 'calc w=1/[\s^2^(Fo^2^)+(0.0586P)^2^+11.8508P] where P=(Fo^2^+2Fc^2^)/3'
_refine_ls_weighting_scheme calc
_refine_ls_wR_factor_gt 0.1292
_refine_ls_wR_factor_ref 0.1462
_reflns_number_gt 9624
_reflns_number_total 13594
_reflns_threshold_expression >2sigma(I)
_cod_data_source_file c7cc08430g2.cif
_cod_data_source_block cmpd2
_cod_original_sg_symbol_H-M P2(1)/n
_cod_original_formula_sum 'C74 H100.20 B Ge N4 Si2 Zn'
_cod_database_code 7120858

loop_
_symmetry_equiv_pos_as_xyz
'x, y, z'
'-x+1/2, y+1/2, -z+1/2'
'-x, -y, -z'
'x-1/2, -y-1/2, z-1/2'

loop_
_atom_site_label
_atom_site_type_symbol
_atom_site_fract_x
_atom_site_fract_y
_atom_site_fract_z
_atom_site_U_iso_or_equiv
_atom_site_adp_type
_atom_site_occupancy
_atom_site_symmetry_multiplicity
_atom_site_calc_flag
_atom_site_refinement_flags
Ge1 Ge 0.43240(4) 0.656097(10) 0.50795(3) 0.02686(12) Uani 1 1 d .
Zn1 Zn 0.43175(4) 0.622157(11) 0.64564(3) 0.02484(12) Uani 1 1 d .
Si1 Si 0.56233(9) 0.70725(3) 0.65861(7) 0.0257(2) Uani 1 1 d .
N1 N 0.4992(2) 0.69630(8) 0.5471(2) 0.0233(7) Uani 1 1 d .
C1 C 0.4100(3) 0.76249(10) 0.3756(3) 0.0271(9) Uani 1 1 d .
H1 H 0.3717 0.7819 0.3525 0.033 Uiso 1 1 calc R
B1 B 0.4774(3) 0.71947(11) 0.4712(3) 0.0232(9) Uani 1 1 d .
Si2 Si 0.39694(9) 0.59805(3) 0.84191(7) 0.0281(3) Uani 1 1 d .
N2 N 0.4108(3) 0.74893(8) 0.4622(2) 0.0233(7) Uani 1 1 d .
C2 C 0.4713(3) 0.74404(10) 0.3303(3) 0.0286(9) Uani 1 1 d .
H2 H 0.4840 0.7484 0.2706 0.034 Uiso 1 1 calc R
N3 N 0.5142(2) 0.71716(7) 0.3850(2) 0.0223(7) Uani 1 1 d .
C3 C 0.3419(3) 0.76203(9) 0.5220(3) 0.0246(8) Uani 1 1 d .
N4 N 0.3857(3) 0.59100(8) 0.7255(2) 0.0235(7) Uani 1 1 d .
C4 C 0.3680(3) 0.79250(9) 0.5642(3) 0.0268(9) Uani 1 1 d .
C5 C 0.3010(4) 0.80410(11) 0.6226(3) 0.0406(11) Uani 1 1 d .
H5 H 0.3176 0.8246 0.6523 0.049 Uiso 1 1 calc R
C6 C 0.2106(4) 0.78626(11) 0.6380(4) 0.0459(13) Uani 1 1 d .
H6 H 0.1666 0.7943 0.6791 0.055 Uiso 1 1 calc R
C7 C 0.1845(4) 0.75708(11) 0.5943(3) 0.0405(11) Uani 1 1 d .
H7 H 0.1214 0.7453 0.6046 0.049 Uiso 1 1 calc R
C8 C 0.2485(3) 0.74433(10) 0.5349(3) 0.0305(9) Uani 1 1 d .
C9 C 0.4608(3) 0.81431(9) 0.5446(3) 0.0273(9) Uani 1 1 d .
H9 H 0.5117 0.8007 0.5151 0.033 Uiso 1 1 calc R
C10 C 0.4123(4) 0.84143(11) 0.4774(3) 0.0381(10) Uani 1 1 d .
H10A H 0.3670 0.8316 0.4225 0.057 Uiso 1 1 calc R
H10B H 0.4730 0.8541 0.4603 0.057 Uiso 1 1 calc R
H10C H 0.3659 0.8559 0.5066 0.057 Uiso 1 1 calc R
C11 C 0.5298(4) 0.83026(11) 0.6304(3) 0.0395(11) Uani 1 1 d .
H11A H 0.4835 0.8459 0.6559 0.059 Uiso 1 1 calc R
H11B H 0.5934 0.8417 0.6142 0.059 Uiso 1 1 calc R
H11C H 0.5566 0.8134 0.6761 0.059 Uiso 1 1 calc R
C12 C 0.2096(3) 0.71329(10) 0.4824(3) 0.0336(10) Uani 1 1 d .
H12 H 0.2721 0.7052 0.4541 0.040 Uiso 1 1 calc R
C13 C 0.1113(4) 0.72065(14) 0.4048(4) 0.0501(13) Uani 1 1 d .
H13A H 0.0507 0.7303 0.4302 0.075 Uiso 1 1 calc R
H13B H 0.0856 0.7003 0.3726 0.075 Uiso 1 1 calc R
H13C H 0.1345 0.7361 0.3618 0.075 Uiso 1 1 calc R
C14 C 0.1808(4) 0.68623(11) 0.5443(4) 0.0428(11) Uani 1 1 d .
H14A H 0.2463 0.6811 0.5914 0.064 Uiso 1 1 calc R
H14B H 0.1575 0.6666 0.5076 0.064 Uiso 1 1 calc R
H14C H 0.1202 0.6935 0.5736 0.064 Uiso 1 1 calc R
C15 C 0.5767(3) 0.69207(9) 0.3500(3) 0.0244(8) Uani 1 1 d .
C16 C 0.5220(3) 0.67081(10) 0.2825(3) 0.0241(8) Uani 1 1 d .
C17 C 0.5863(3) 0.64742(10) 0.2469(3) 0.0286(9) Uani 1 1 d .
H17 H 0.5512 0.6327 0.2008 0.034 Uiso 1 1 calc R
C18 C 0.6988(3) 0.64569(10) 0.2780(3) 0.0304(9) Uani 1 1 d .
H18 H 0.7410 0.6298 0.2533 0.036 Uiso 1 1 calc R
C19 C 0.7514(3) 0.66674(11) 0.3445(3) 0.0328(10) Uani 1 1 d .
H19 H 0.8296 0.6652 0.3650 0.039 Uiso 1 1 calc R
C20 C 0.6916(3) 0.69037(10) 0.3825(3) 0.0274(9) Uani 1 1 d .
C21 C 0.3975(3) 0.67267(10) 0.2441(3) 0.0272(9) Uani 1 1 d .
H21 H 0.3631 0.6866 0.2863 0.033 Uiso 1 1 calc R
C22 C 0.3748(4) 0.68900(11) 0.1493(3) 0.0343(10) Uani 1 1 d .
H22A H 0.4032 0.7115 0.1548 0.051 Uiso 1 1 calc R
H22B H 0.2946 0.6893 0.1250 0.051 Uiso 1 1 calc R
H22C H 0.4123 0.6767 0.1077 0.051 Uiso 1 1 calc R
C23 C 0.3420(4) 0.63901(11) 0.2384(3) 0.0351(10) Uani 1 1 d .
H23A H 0.3685 0.6257 0.1923 0.053 Uiso 1 1 calc R
H23B H 0.2612 0.6416 0.2210 0.053 Uiso 1 1 calc R
H23C H 0.3607 0.6282 0.2982 0.053 Uiso 1 1 calc R
C24 C 0.7505(3) 0.71447(12) 0.4530(4) 0.0427(12) Uani 1 1 d .
H24 H 0.6958 0.7215 0.4909 0.051 Uiso 1 1 calc R
C25 C 0.7848(5) 0.74483(14) 0.4063(5) 0.0691(18) Uani 1 1 d .
H25A H 0.8337 0.7385 0.3645 0.104 Uiso 1 1 calc R
H25B H 0.8243 0.7599 0.4527 0.104 Uiso 1 1 calc R
H25C H 0.7184 0.7556 0.3716 0.104 Uiso 1 1 calc R
C26 C 0.8497(4) 0.69950(14) 0.5180(4) 0.0507(13) Uani 1 1 d .
H26A H 0.8258 0.6798 0.5464 0.076 Uiso 1 1 calc R
H26B H 0.8797 0.7154 0.5657 0.076 Uiso 1 1 calc R
H26C H 0.9074 0.6937 0.4836 0.076 Uiso 1 1 calc R
C27 C 0.6399(4) 0.74638(11) 0.6554(3) 0.0362(10) Uani 1 1 d .
H27A H 0.7055 0.7424 0.6285 0.054 Uiso 1 1 calc R
H27B H 0.6632 0.7548 0.7178 0.054 Uiso 1 1 calc R
H27C H 0.5915 0.7624 0.6181 0.054 Uiso 1 1 calc R
C28 C 0.4569(4) 0.71256(11) 0.7322(3) 0.0344(10) Uani 1 1 d .
H28A H 0.4125 0.7322 0.7130 0.052 Uiso 1 1 calc R
H28B H 0.4947 0.7149 0.7963 0.052 Uiso 1 1 calc R
H28C H 0.4082 0.6934 0.7262 0.052 Uiso 1 1 calc R
C29 C 0.6678(3) 0.67611(11) 0.7101(3) 0.0324(9) Uani 1 1 d .
H29A H 0.6327 0.6545 0.7071 0.049 Uiso 1 1 calc R
H29B H 0.6975 0.6818 0.7742 0.049 Uiso 1 1 calc R
H29C H 0.7285 0.6757 0.6759 0.049 Uiso 1 1 calc R
C30 C 0.3396(3) 0.56206(9) 0.6800(3) 0.0215(8) Uani 1 1 d .
C31 C 0.2256(3) 0.55878(9) 0.6406(3) 0.0244(8) Uani 1 1 d .
C32 C 0.1860(3) 0.53000(10) 0.5969(3) 0.0262(8) Uani 1 1 d .
H32 H 0.1093 0.5286 0.5697 0.031 Uiso 1 1 calc R
C33 C 0.2528(3) 0.50321(9) 0.5911(3) 0.0271(9) Uani 1 1 d .
C34 C 0.3664(3) 0.50693(9) 0.6252(3) 0.0255(8) Uani 1 1 d .
H34 H 0.4150 0.4893 0.6199 0.031 Uiso 1 1 calc R
C35 C 0.4108(3) 0.53589(9) 0.6669(2) 0.0217(8) Uani 1 1 d .
C36 C 0.1456(3) 0.58751(10) 0.6360(3) 0.0287(9) Uani 1 1 d .
H36 H 0.1919 0.6070 0.6592 0.034 Uiso 1 1 calc R
C37 C 0.0937(3) 0.59476(9) 0.5368(3) 0.0267(9) Uani 1 1 d .
C38 C 0.1625(3) 0.60208(10) 0.4750(3) 0.0344(10) Uani 1 1 d .
H38 H 0.2408 0.6019 0.4958 0.041 Uiso 1 1 calc R
C39 C 0.1201(4) 0.60960(11) 0.3847(3) 0.0396(11) Uani 1 1 d .
H39 H 0.1689 0.6148 0.3445 0.047 Uiso 1 1 calc R
C40 C 0.0061(4) 0.60955(11) 0.3525(3) 0.0410(11) Uani 1 1 d .
H40 H -0.0238 0.6149 0.2905 0.049 Uiso 1 1 calc R
C41 C -0.0634(4) 0.60163(11) 0.4117(3) 0.0382(10) Uani 1 1 d .
H41 H -0.1415 0.6011 0.3898 0.046 Uiso 1 1 calc R
C42 C -0.0205(3) 0.59446(10) 0.5030(3) 0.0302(9) Uani 1 1 d .
H42 H -0.0697 0.5893 0.5429 0.036 Uiso 1 1 calc R
C43 C 0.0594(3) 0.58407(12) 0.6968(3) 0.0355(10) Uani 1 1 d .
C44 C 0.0354(4) 0.55554(14) 0.7359(3) 0.0460(12) Uani 1 1 d .
H44 H 0.0726 0.5361 0.7240 0.055 Uiso 1 1 calc R
C45 C -0.0431(4) 0.55396(18) 0.7935(4) 0.0635(17) Uani 1 1 d .
H45 H -0.0587 0.5337 0.8195 0.076 Uiso 1 1 calc R
C46 C -0.0961(4) 0.5817(2) 0.8115(4) 0.069(2) Uani 1 1 d .
H46 H -0.1473 0.5810 0.8518 0.083 Uiso 1 1 calc R
C47 C -0.0757(4) 0.61063(18) 0.7712(4) 0.065(2) Uani 1 1 d .
H47 H -0.1151 0.6297 0.7824 0.078 Uiso 1 1 calc R
C48 C 0.0017(4) 0.61248(14) 0.7142(3) 0.0480(13) Uani 1 1 d .
H48 H 0.0156 0.6327 0.6873 0.058 Uiso 1 1 calc R
C49 C 0.2043(4) 0.47206(10) 0.5459(3) 0.0375(10) Uani 1 1 d .
H49A H 0.1527 0.4626 0.5813 0.056 Uiso 1 1 calc R
H49B H 0.2643 0.4565 0.5433 0.056 Uiso 1 1 calc R
H49C H 0.1644 0.4769 0.4836 0.056 Uiso 1 1 calc R
C50 C 0.5364(3) 0.54177(9) 0.6863(3) 0.0237(8) Uani 1 1 d .
H50 H 0.5546 0.5546 0.7444 0.028 Uiso 1 1 calc R
C51 C 0.6063(3) 0.51057(10) 0.7008(3) 0.0280(9) Uani 1 1 d .
C52 C 0.6212(5) 0.49493(16) 0.7843(4) 0.069(2) Uani 1 1 d .
H52 H 0.5868 0.5035 0.8312 0.083 Uiso 1 1 calc R
C53 C 0.6859(6) 0.46672(17) 0.8011(5) 0.087(3) Uani 1 1 d .
H53 H 0.6932 0.4558 0.8583 0.105 Uiso 1 1 calc R
C54 C 0.7389(4) 0.45468(13) 0.7355(4) 0.0518(14) Uani 1 1 d .
H54 H 0.7851 0.4359 0.7476 0.062 Uiso 1 1 calc R
C55 C 0.7250(4) 0.46983(11) 0.6525(3) 0.0370(10) Uani 1 1 d .
H55 H 0.7602 0.4612 0.6061 0.044 Uiso 1 1 calc R
C56 C 0.6596(3) 0.49789(10) 0.6351(3) 0.0321(9) Uani 1 1 d .
H56 H 0.6516 0.5084 0.5772 0.039 Uiso 1 1 calc R
C57 C 0.5655(3) 0.56330(9) 0.6105(3) 0.0222(8) Uani 1 1 d .
C58 C 0.6598(3) 0.58296(10) 0.6287(3) 0.0305(9) Uani 1 1 d .
H58 H 0.7074 0.5821 0.6873 0.037 Uiso 1 1 calc R
C59 C 0.6851(4) 0.60396(11) 0.5619(3) 0.0360(10) Uani 1 1 d .
H59 H 0.7485 0.6177 0.5760 0.043 Uiso 1 1 calc R
C60 C 0.6187(4) 0.60493(11) 0.4752(3) 0.0365(10) Uani 1 1 d .
H60 H 0.6358 0.6194 0.4300 0.044 Uiso 1 1 calc R
C61 C 0.5270(4) 0.58448(10) 0.4551(3) 0.0336(10) Uani 1 1 d .
H61 H 0.4825 0.5843 0.3952 0.040 Uiso 1 1 calc R
C62 C 0.5001(3) 0.56429(10) 0.5226(3) 0.0263(8) Uani 1 1 d .
H62 H 0.4359 0.5509 0.5086 0.032 Uiso 1 1 calc R
C63 C 0.2665(4) 0.61827(11) 0.8663(3) 0.0362(10) Uani 1 1 d .
H63 H 0.2035 0.6044 0.8345 0.043 Uiso 1 1 calc R
C64 C 0.2465(4) 0.65208(12) 0.8226(3) 0.0432(12) Uani 1 1 d .
H64A H 0.1721 0.6597 0.8274 0.065 Uiso 1 1 calc R
H64B H 0.2520 0.6508 0.7579 0.065 Uiso 1 1 calc R
H64C H 0.3024 0.6674 0.8544 0.065 Uiso 1 1 calc R
C65 C 0.2541(4) 0.61948(14) 0.9675(3) 0.0510(14) Uani 1 1 d .
H65A H 0.3150 0.6323 1.0030 0.076 Uiso 1 1 calc R
H65B H 0.2564 0.5972 0.9921 0.076 Uiso 1 1 calc R
H65C H 0.1829 0.6297 0.9715 0.076 Uiso 1 1 calc R
C66 C 0.4214(4) 0.55760(12) 0.9056(3) 0.0410(11) Uani 1 1 d .
H66 H 0.4757 0.5453 0.8764 0.049 Uiso 1 1 calc R
C67 C 0.4747(5) 0.56043(17) 1.0073(4) 0.0627(16) Uani 1 1 d .
H67A H 0.4233 0.5716 1.0399 0.094 Uiso 1 1 calc R
H67B H 0.5438 0.5730 1.0140 0.094 Uiso 1 1 calc R
H67C H 0.4910 0.5385 1.0331 0.094 Uiso 1 1 calc R
C68 C 0.3174(5) 0.53630(13) 0.8939(4) 0.0512(13) Uani 1 1 d .
H68A H 0.3361 0.5153 0.9248 0.077 Uiso 1 1 calc R
H68B H 0.2886 0.5325 0.8285 0.077 Uiso 1 1 calc R
H68C H 0.2607 0.5474 0.9209 0.077 Uiso 1 1 calc R
C69 C 0.5203(3) 0.62709(12) 0.8727(3) 0.0356(10) Uani 1 1 d .
H69 H 0.5106 0.6437 0.8225 0.043 Uiso 1 1 calc R
C70 C 0.6314(3) 0.61008(12) 0.8710(3) 0.0367(10) Uani 1 1 d .
H70A H 0.6918 0.6261 0.8841 0.055 Uiso 1 1 calc R
H70B H 0.6293 0.6005 0.8103 0.055 Uiso 1 1 calc R
H70C H 0.6441 0.5928 0.9174 0.055 Uiso 1 1 calc R
C71 C 0.5302(4) 0.64667(16) 0.9622(4) 0.0614(17) Uani 1 1 d .
H71A H 0.5397 0.6316 1.0142 0.092 Uiso 1 1 calc R
H71B H 0.4626 0.6596 0.9603 0.092 Uiso 1 1 calc R
H71C H 0.5946 0.6613 0.9691 0.092 Uiso 1 1 calc R
C72 C 0.7126(7) 0.5555(2) 1.2064(6) 0.055(2) Uiso 0.60 1 d PD
H72A H 0.6883 0.5327 1.2079 0.082 Uiso 0.60 1 calc PR
H72B H 0.6474 0.5697 1.1892 0.082 Uiso 0.60 1 calc PR
H72C H 0.7538 0.5618 1.2672 0.082 Uiso 0.60 1 calc PR
C73 C 0.7871(7) 0.5591(2) 1.1367(6) 0.067(3) Uiso 0.60 1 d PD
H73A H 0.7455 0.5516 1.0764 0.081 Uiso 0.60 1 calc PR
H73B H 0.8037 0.5826 1.1308 0.081 Uiso 0.60 1 calc PR
C74 C 0.8948(8) 0.5408(3) 1.1585(8) 0.103(4) Uiso 0.60 1 d PD
H74A H 0.8791 0.5182 1.1759 0.124 Uiso 0.60 1 calc PR
H74B H 0.9422 0.5511 1.2125 0.124 Uiso 0.60 1 calc PR
C75 C 0.9601(10) 0.5392(3) 1.0821(10) 0.120(5) Uiso 0.60 1 d PD
H75A H 1.0155 0.5214 1.0960 0.143 Uiso 0.60 1 calc PR
H75B H 0.9085 0.5334 1.0245 0.143 Uiso 0.60 1 calc PR
C76 C 1.0194(11) 0.5701(3) 1.0670(9) 0.101(4) Uiso 0.60 1 d PD
H76A H 0.9661 0.5857 1.0331 0.152 Uiso 0.60 1 calc PR
H76B H 1.0769 0.5652 1.0317 0.152 Uiso 0.60 1 calc PR
H76C H 1.0538 0.5795 1.1263 0.152 Uiso 0.60 1 calc PR

loop_
_atom_site_aniso_label
_atom_site_aniso_U_11
_atom_site_aniso_U_22
_atom_site_aniso_U_33
_atom_site_aniso_U_23
_atom_site_aniso_U_13
_atom_site_aniso_U_12
Ge1 0.0286(2) 0.0281(2) 0.0248(2) -0.00203(18) 0.00768(17) 0.00062(17)
Zn1 0.0251(2) 0.0281(2) 0.0219(2) -0.00170(19) 0.00601(18) -0.00078(19)
Si1 0.0236(6) 0.0310(6) 0.0226(6) -0.0012(4) 0.0051(4) 0.0014(4)
N1 0.0182(16) 0.0276(17) 0.0248(17) -0.0010(14) 0.0059(13) 0.0044(13)
C1 0.030(2) 0.029(2) 0.022(2) 0.0031(16) 0.0031(16) 0.0047(16)
B1 0.018(2) 0.026(2) 0.026(2) -0.0009(18) 0.0059(18) -0.0008(17)
Si2 0.0229(5) 0.0435(7) 0.0193(5) -0.0063(5) 0.0075(4) -0.0030(5)
N2 0.0209(16) 0.0292(17) 0.0216(17) -0.0005(13) 0.0086(13) 0.0038(13)
C2 0.031(2) 0.033(2) 0.024(2) 0.0007(17) 0.0091(17) -0.0001(17)
N3 0.0211(16) 0.0257(16) 0.0219(17) 0.0005(13) 0.0084(13) 0.0039(13)
C3 0.023(2) 0.027(2) 0.025(2) 0.0004(16) 0.0104(16) 0.0041(15)
N4 0.0206(16) 0.0315(18) 0.0195(16) -0.0035(13) 0.0066(13) 0.0007(13)
C4 0.029(2) 0.027(2) 0.028(2) 0.0003(17) 0.0136(17) 0.0028(16)
C5 0.049(3) 0.029(2) 0.052(3) -0.007(2) 0.029(2) -0.001(2)
C6 0.056(3) 0.036(3) 0.058(3) -0.008(2) 0.042(3) -0.001(2)
C7 0.038(3) 0.035(2) 0.057(3) -0.002(2) 0.029(2) -0.0015(19)
C8 0.027(2) 0.029(2) 0.038(2) 0.0016(18) 0.0135(18) 0.0040(17)
C9 0.026(2) 0.026(2) 0.031(2) -0.0016(17) 0.0081(17) 0.0022(16)
C10 0.039(3) 0.033(2) 0.042(3) 0.006(2) 0.007(2) -0.0012(19)
C11 0.042(3) 0.040(3) 0.035(3) -0.008(2) 0.006(2) 0.000(2)
C12 0.022(2) 0.036(2) 0.044(3) -0.004(2) 0.0111(19) 0.0010(17)
C13 0.041(3) 0.067(3) 0.042(3) 0.006(3) 0.006(2) -0.001(2)
C14 0.040(3) 0.031(2) 0.055(3) 0.000(2) 0.005(2) 0.001(2)
C15 0.025(2) 0.0264(19) 0.026(2) 0.0024(16) 0.0138(16) 0.0032(16)
C16 0.024(2) 0.031(2) 0.0193(19) 0.0040(16) 0.0107(16) 0.0040(16)
C17 0.035(2) 0.026(2) 0.028(2) 0.0021(17) 0.0146(18) 0.0045(17)
C18 0.033(2) 0.029(2) 0.036(2) 0.0033(18) 0.0226(19) 0.0065(17)
C19 0.019(2) 0.040(2) 0.043(3) 0.006(2) 0.0162(18) 0.0053(17)
C20 0.0184(19) 0.037(2) 0.029(2) 0.0031(18) 0.0109(16) -0.0003(16)
C21 0.023(2) 0.035(2) 0.024(2) -0.0029(17) 0.0052(16) 0.0038(17)
C22 0.042(3) 0.036(2) 0.025(2) 0.0012(18) 0.0058(19) 0.0044(19)
C23 0.034(2) 0.038(2) 0.032(2) -0.0010(19) 0.0036(19) -0.0042(19)
C24 0.019(2) 0.058(3) 0.052(3) -0.017(2) 0.009(2) -0.002(2)
C25 0.048(3) 0.049(3) 0.101(5) -0.010(3) -0.011(3) -0.014(3)
C26 0.029(3) 0.077(4) 0.044(3) -0.005(3) 0.003(2) -0.007(2)
C27 0.037(2) 0.037(2) 0.032(2) -0.0021(19) -0.0006(19) -0.0066(19)
C28 0.034(2) 0.043(3) 0.027(2) -0.0069(19) 0.0075(18) 0.0033(19)
C29 0.026(2) 0.040(2) 0.030(2) 0.0014(19) 0.0036(17) 0.0005(18)
C30 0.0181(18) 0.0267(19) 0.0208(19) -0.0008(15) 0.0068(15) -0.0014(15)
C31 0.0205(19) 0.028(2) 0.026(2) -0.0038(16) 0.0073(16) 0.0035(15)
C32 0.0193(19) 0.033(2) 0.026(2) -0.0049(17) 0.0039(16) -0.0025(16)
C33 0.026(2) 0.027(2) 0.029(2) -0.0026(17) 0.0095(17) -0.0019(16)
C34 0.026(2) 0.026(2) 0.028(2) 0.0027(16) 0.0130(17) 0.0047(16)
C35 0.0183(19) 0.029(2) 0.0188(19) 0.0015(15) 0.0056(15) 0.0008(15)
C36 0.019(2) 0.031(2) 0.036(2) -0.0102(18) 0.0052(17) 0.0014(16)
C37 0.023(2) 0.0187(18) 0.037(2) -0.0072(16) 0.0034(17) 0.0013(15)
C38 0.025(2) 0.037(2) 0.043(3) -0.006(2) 0.0097(19) -0.0024(18)
C39 0.038(3) 0.036(2) 0.049(3) -0.002(2) 0.018(2) -0.008(2)
C40 0.046(3) 0.033(2) 0.041(3) 0.014(2) 0.004(2) 0.003(2)
C41 0.030(2) 0.037(2) 0.044(3) 0.014(2) -0.001(2) -0.0001(19)
C42 0.022(2) 0.028(2) 0.040(2) 0.0039(18) 0.0026(17) -0.0033(16)
C43 0.022(2) 0.056(3) 0.028(2) -0.017(2) 0.0011(17) 0.0079(19)
C44 0.032(2) 0.075(4) 0.035(3) 0.000(2) 0.014(2) 0.015(2)
C45 0.044(3) 0.111(5) 0.041(3) 0.015(3) 0.021(3) 0.024(3)
C46 0.037(3) 0.140(6) 0.033(3) -0.004(4) 0.013(2) 0.029(4)
C47 0.033(3) 0.117(5) 0.041(3) -0.039(4) -0.003(2) 0.036(3)
C48 0.034(3) 0.065(3) 0.041(3) -0.028(2) -0.001(2) 0.014(2)
C49 0.034(2) 0.028(2) 0.052(3) -0.009(2) 0.013(2) -0.0038(18)
C50 0.0214(19) 0.028(2) 0.023(2) 0.0019(16) 0.0073(15) 0.0030(15)
C51 0.024(2) 0.034(2) 0.027(2) 0.0056(17) 0.0068(17) 0.0035(17)
C52 0.082(4) 0.086(4) 0.051(3) 0.037(3) 0.044(3) 0.054(4)
C53 0.116(6) 0.095(5) 0.066(4) 0.054(4) 0.054(4) 0.076(4)
C54 0.048(3) 0.056(3) 0.054(3) 0.016(3) 0.014(2) 0.030(2)
C55 0.036(2) 0.040(2) 0.036(3) -0.001(2) 0.008(2) 0.012(2)
C56 0.035(2) 0.034(2) 0.026(2) 0.0005(18) 0.0038(18) 0.0068(18)
C57 0.0203(19) 0.0250(19) 0.024(2) -0.0015(15) 0.0099(15) 0.0030(15)
C58 0.025(2) 0.040(2) 0.029(2) -0.0054(18) 0.0117(17) -0.0020(18)
C59 0.030(2) 0.036(2) 0.048(3) -0.006(2) 0.023(2) -0.0068(19)
C60 0.041(3) 0.036(2) 0.039(3) 0.007(2) 0.024(2) 0.004(2)
C61 0.040(2) 0.036(2) 0.027(2) 0.0042(18) 0.0125(19) 0.0104(19)
C62 0.026(2) 0.030(2) 0.024(2) -0.0014(16) 0.0068(16) 0.0034(16)
C63 0.029(2) 0.053(3) 0.030(2) -0.018(2) 0.0136(18) -0.007(2)
C64 0.035(3) 0.048(3) 0.050(3) -0.023(2) 0.016(2) -0.002(2)
C65 0.037(3) 0.082(4) 0.038(3) -0.025(3) 0.018(2) -0.010(3)
C66 0.037(3) 0.062(3) 0.025(2) 0.008(2) 0.0087(19) 0.005(2)
C67 0.046(3) 0.108(5) 0.033(3) 0.021(3) 0.005(2) -0.005(3)
C68 0.065(3) 0.054(3) 0.038(3) 0.011(2) 0.017(3) -0.002(3)
C69 0.026(2) 0.056(3) 0.026(2) -0.017(2) 0.0070(17) -0.0054(19)
C70 0.024(2) 0.057(3) 0.030(2) -0.001(2) 0.0059(18) -0.0053(19)
C71 0.041(3) 0.101(5) 0.044(3) -0.047(3) 0.013(2) -0.024(3)

loop_
_atom_type_symbol
_atom_type_description
_atom_type_scat_dispersion_real
_atom_type_scat_dispersion_imag
_atom_type_scat_source
C C 0.0033 0.0016 'International Tables Vol C Tables 4.2.6.8 and 6.1.1.4'
H H 0.0000 0.0000 'International Tables Vol C Tables 4.2.6.8 and 6.1.1.4'
B B 0.0013 0.0007 'International Tables Vol C Tables 4.2.6.8 and 6.1.1.4'
N N 0.0061 0.0033 'International Tables Vol C Tables 4.2.6.8 and 6.1.1.4'
Si Si 0.0817 0.0704 'International Tables Vol C Tables 4.2.6.8 and 6.1.1.4'
Zn Zn 0.2839 1.4301 'International Tables Vol C Tables 4.2.6.8 and 6.1.1.4'
Ge Ge 0.1547 1.8001 'International Tables Vol C Tables 4.2.6.8 and 6.1.1.4'

loop_
_geom_angle_atom_site_label_1
_geom_angle_atom_site_label_2
_geom_angle_atom_site_label_3
_geom_angle
N1 Ge1 Zn1 107.79(10)
N4 Zn1 Ge1 160.38(10)
N1 Si1 C28 111.04(18)
N1 Si1 C27 109.19(18)
C28 Si1 C27 109.3(2)
N1 Si1 C29 110.93(18)
C28 Si1 C29 110.0(2)
C27 Si1 C29 106.2(2)
B1 N1 Si1 123.3(3)
B1 N1 Ge1 109.0(3)
Si1 N1 Ge1 127.21(18)
C2 C1 N2 109.7(3)
C2 C1 H1 125.2
N2 C1 H1 125.2
N3 B1 N2 104.0(3)
N3 B1 N1 127.1(3)
N2 B1 N1 128.8(3)
N4 Si2 C63 110.99(18)
N4 Si2 C66 109.10(19)
C63 Si2 C66 109.9(2)
N4 Si2 C69 104.33(17)
C63 Si2 C69 109.97(19)
C66 Si2 C69 112.4(2)
C1 N2 C3 121.3(3)
C1 N2 B1 108.4(3)
C3 N2 B1 129.8(3)
C1 C2 N3 109.4(3)
C1 C2 H2 125.3
N3 C2 H2 125.3
C2 N3 C15 120.9(3)
C2 N3 B1 108.5(3)
C15 N3 B1 130.5(3)
C8 C3 C4 121.2(3)
C8 C3 N2 119.1(3)
C4 C3 N2 119.7(3)
C30 N4 Si2 124.0(3)
C30 N4 Zn1 113.5(2)
Si2 N4 Zn1 122.51(18)
C5 C4 C3 118.1(4)
C5 C4 C9 118.4(4)
C3 C4 C9 123.3(3)
C6 C5 C4 121.0(4)
C6 C5 H5 119.5
C4 C5 H5 119.5
C7 C6 C5 120.1(4)
C7 C6 H6 119.9
C5 C6 H6 119.9
C6 C7 C8 121.4(4)
C6 C7 H7 119.3
C8 C7 H7 119.3
C7 C8 C3 118.2(4)
C7 C8 C12 118.7(4)
C3 C8 C12 122.9(4)
C4 C9 C11 113.7(3)
C4 C9 C10 109.9(3)
C11 C9 C10 108.5(3)
C4 C9 H9 108.2
C11 C9 H9 108.2
C10 C9 H9 108.2
C9 C10 H10A 109.5
C9 C10 H10B 109.5
H10A C10 H10B 109.5
C9 C10 H10C 109.5
H10A C10 H10C 109.5
H10B C10 H10C 109.5
C9 C11 H11A 109.5
C9 C11 H11B 109.5
H11A C11 H11B 109.5
C9 C11 H11C 109.5
H11A C11 H11C 109.5
H11B C11 H11C 109.5
C8 C12 C14 112.5(4)
C8 C12 C13 110.3(4)
C14 C12 C13 110.9(4)
C8 C12 H12 107.6
C14 C12 H12 107.6
C13 C12 H12 107.6
C12 C13 H13A 109.5
C12 C13 H13B 109.5
H13A C13 H13B 109.5
C12 C13 H13C 109.5
H13A C13 H13C 109.5
H13B C13 H13C 109.5
C12 C14 H14A 109.5
C12 C14 H14B 109.5
H14A C14 H14B 109.5
C12 C14 H14C 109.5
H14A C14 H14C 109.5
H14B C14 H14C 109.5
C16 C15 C20 121.8(3)
C16 C15 N3 119.3(3)
C20 C15 N3 118.9(4)
C15 C16 C17 118.0(4)
C15 C16 C21 122.9(3)
C17 C16 C21 119.1(4)
C18 C17 C16 120.6(4)
C18 C17 H17 119.7
C16 C17 H17 119.7
C17 C18 C19 120.8(4)
C17 C18 H18 119.6
C19 C18 H18 119.6
C18 C19 C20 121.0(4)
C18 C19 H19 119.5
C20 C19 H19 119.5
C19 C20 C15 117.9(4)
C19 C20 C24 120.9(4)
C15 C20 C24 121.2(4)
C16 C21 C23 112.2(3)
C16 C21 C22 110.7(3)
C23 C21 C22 110.0(3)
C16 C21 H21 107.9
C23 C21 H21 107.9
C22 C21 H21 107.9
C21 C22 H22A 109.5
C21 C22 H22B 109.5
H22A C22 H22B 109.5
C21 C22 H22C 109.5
H22A C22 H22C 109.5
H22B C22 H22C 109.5
C21 C23 H23A 109.5
C21 C23 H23B 109.5
H23A C23 H23B 109.5
C21 C23 H23C 109.5
H23A C23 H23C 109.5
H23B C23 H23C 109.5
C20 C24 C25 110.6(4)
C20 C24 C26 113.0(4)
C25 C24 C26 111.0(4)
C20 C24 H24 107.3
C25 C24 H24 107.3
C26 C24 H24 107.3
C24 C25 H25A 109.5
C24 C25 H25B 109.5
H25A C25 H25B 109.5
C24 C25 H25C 109.5
H25A C25 H25C 109.5
H25B C25 H25C 109.5
C24 C26 H26A 109.5
C24 C26 H26B 109.5
H26A C26 H26B 109.5
C24 C26 H26C 109.5
H26A C26 H26C 109.5
H26B C26 H26C 109.5
Si1 C27 H27A 109.5
Si1 C27 H27B 109.5
H27A C27 H27B 109.5
Si1 C27 H27C 109.5
H27A C27 H27C 109.5
H27B C27 H27C 109.5
Si1 C28 H28A 109.5
Si1 C28 H28B 109.5
H28A C28 H28B 109.5
Si1 C28 H28C 109.5
H28A C28 H28C 109.5
H28B C28 H28C 109.5
Si1 C29 H29A 109.5
Si1 C29 H29B 109.5
H29A C29 H29B 109.5
Si1 C29 H29C 109.5
H29A C29 H29C 109.5
H29B C29 H29C 109.5
C31 C30 C35 117.2(3)
C31 C30 N4 123.0(3)
C35 C30 N4 119.6(3)
C32 C31 C30 120.2(3)
C32 C31 C36 118.0(3)
C30 C31 C36 121.4(3)
C33 C32 C31 123.0(4)
C33 C32 H32 118.5
C31 C32 H32 118.5
C32 C33 C34 117.0(4)
C32 C33 C49 120.8(4)
C34 C33 C49 122.2(4)
C33 C34 C35 121.9(3)
C33 C34 H34 119.0
C35 C34 H34 119.0
C34 C35 C30 120.2(3)
C34 C35 C50 120.5(3)
C30 C35 C50 118.7(3)
C37 C36 C31 109.7(3)
C37 C36 C43 112.8(3)
C31 C36 C43 114.7(4)
C37 C36 H36 106.4
C31 C36 H36 106.4
C43 C36 H36 106.4
C42 C37 C38 117.3(4)
C42 C37 C36 123.3(4)
C38 C37 C36 119.4(4)
C39 C38 C37 121.9(4)
C39 C38 H38 119.0
C37 C38 H38 119.0
C38 C39 C40 120.0(4)
C38 C39 H39 120.0
C40 C39 H39 120.0
C41 C40 C39 119.2(4)
C41 C40 H40 120.4
C39 C40 H40 120.4
C40 C41 C42 120.8(4)
C40 C41 H41 119.6
C42 C41 H41 119.6
C41 C42 C37 120.9(4)
C41 C42 H42 119.6
C37 C42 H42 119.6
C44 C43 C48 118.0(4)
C44 C43 C36 124.4(4)
C48 C43 C36 117.6(4)
C43 C44 C45 122.0(5)
C43 C44 H44 119.0
C45 C44 H44 119.0
C46 C45 C44 119.4(6)
C46 C45 H45 120.3
C44 C45 H45 120.3
C45 C46 C47 119.9(5)
C45 C46 H46 120.1
C47 C46 H46 120.1
C46 C47 C48 121.1(5)
C46 C47 H47 119.4
C48 C47 H47 119.4
C47 C48 C43 119.6(6)
C47 C48 H48 120.2
C43 C48 H48 120.2
C33 C49 H49A 109.5
C33 C49 H49B 109.5
H49A C49 H49B 109.5
C33 C49 H49C 109.5
H49A C49 H49C 109.5
H49B C49 H49C 109.5
C57 C50 C51 112.3(3)
C57 C50 C35 108.9(3)
C51 C50 C35 114.3(3)
C57 C50 H50 107.0
C51 C50 H50 107.0
C35 C50 H50 107.0
C52 C51 C56 117.9(4)
C52 C51 C50 119.1(4)
C56 C51 C50 123.0(4)
C51 C52 C53 121.0(5)
C51 C52 H52 119.5
C53 C52 H52 119.5
C54 C53 C52 120.3(5)
C54 C53 H53 119.8
C52 C53 H53 119.8
C55 C54 C53 119.4(4)
C55 C54 H54 120.3
C53 C54 H54 120.3
C54 C55 C56 120.5(4)
C54 C55 H55 119.7
C56 C55 H55 119.7
C51 C56 C55 120.8(4)
C51 C56 H56 119.6
C55 C56 H56 119.6
C58 C57 C62 118.0(4)
C58 C57 C50 119.7(4)
C62 C57 C50 122.3(3)
C57 C58 C59 120.6(4)
C57 C58 H58 119.7
C59 C58 H58 119.7
C60 C59 C58 120.7(4)
C60 C59 H59 119.7
C58 C59 H59 119.7
C59 C60 C61 119.2(4)
C59 C60 H60 120.4
C61 C60 H60 120.4
C60 C61 C62 120.0(4)
C60 C61 H61 120.0
C62 C61 H61 120.0
C61 C62 C57 121.5(4)
C61 C62 H62 119.3
C57 C62 H62 119.3
C64 C63 C65 110.4(4)
C64 C63 Si2 112.6(3)
C65 C63 Si2 116.7(3)
C64 C63 H63 105.4
C65 C63 H63 105.4
Si2 C63 H63 105.4
C63 C64 H64A 109.5
C63 C64 H64B 109.5
H64A C64 H64B 109.5
C63 C64 H64C 109.5
H64A C64 H64C 109.5
H64B C64 H64C 109.5
C63 C65 H65A 109.5
C63 C65 H65B 109.5
H65A C65 H65B 109.5
C63 C65 H65C 109.5
H65A C65 H65C 109.5
H65B C65 H65C 109.5
C68 C66 C67 109.9(4)
C68 C66 Si2 113.1(3)
C67 C66 Si2 115.0(4)
C68 C66 H66 106.0
C67 C66 H66 106.0
Si2 C66 H66 106.0
C66 C67 H67A 109.5
C66 C67 H67B 109.5
H67A C67 H67B 109.5
C66 C67 H67C 109.5
H67A C67 H67C 109.5
H67B C67 H67C 109.5
C66 C68 H68A 109.5
C66 C68 H68B 109.5
H68A C68 H68B 109.5
C66 C68 H68C 109.5
H68A C68 H68C 109.5
H68B C68 H68C 109.5
C70 C69 C71 109.3(4)
C70 C69 Si2 112.3(3)
C71 C69 Si2 117.2(3)
C70 C69 H69 105.7
C71 C69 H69 105.7
Si2 C69 H69 105.7
C69 C70 H70A 109.5
C69 C70 H70B 109.5
H70A C70 H70B 109.5
C69 C70 H70C 109.5
H70A C70 H70C 109.5
H70B C70 H70C 109.5
C69 C71 H71A 109.5
C69 C71 H71B 109.5
H71A C71 H71B 109.5
C69 C71 H71C 109.5
H71A C71 H71C 109.5
H71B C71 H71C 109.5
C73 C72 H72A 109.5
C73 C72 H72B 109.5
H72A C72 H72B 109.5
C73 C72 H72C 109.5
H72A C72 H72C 109.5
H72B C72 H72C 109.5
C74 C73 C72 115.3(6)
C74 C73 H73A 108.5
C72 C73 H73A 108.5
C74 C73 H73B 108.5
C72 C73 H73B 108.5
H73A C73 H73B 107.5
C73 C74 C75 115.6(7)
C73 C74 H74A 108.4
C75 C74 H74A 108.4
C73 C74 H74B 108.4
C75 C74 H74B 108.4
H74A C74 H74B 107.4
C76 C75 C74 114.9(7)
C76 C75 H75A 108.5
C74 C75 H75A 108.5
C76 C75 H75B 108.5
C74 C75 H75B 108.5
H75A C75 H75B 107.5
C75 C76 H76A 109.5
C75 C76 H76B 109.5
H76A C76 H76B 109.5
C75 C76 H76C 109.5
H76A C76 H76C 109.5
H76B C76 H76C 109.5

loop_
_geom_bond_atom_site_label_1
_geom_bond_atom_site_label_2
_geom_bond_distance
Ge1 N1 1.878(3)
Ge1 Zn1 2.4767(7)
Zn1 N4 1.902(3)
Si1 N1 1.747(3)
Si1 C28 1.864(4)
Si1 C27 1.867(4)
Si1 C29 1.869(4)
N1 B1 1.459(5)
C1 C2 1.337(5)
C1 N2 1.402(5)
C1 H1 0.9500
B1 N3 1.444(5)
B1 N2 1.447(5)
Si2 N4 1.735(3)
Si2 C63 1.898(4)
Si2 C66 1.901(5)
Si2 C69 1.907(4)
N2 C3 1.444(5)
C2 N3 1.407(5)
C2 H2 0.9500
N3 C15 1.438(5)
C3 C8 1.401(5)
C3 C4 1.404(5)
N4 C30 1.425(5)
C4 C5 1.392(5)
C4 C9 1.519(5)
C5 C6 1.384(6)
C5 H5 0.9500
C6 C7 1.367(6)
C6 H6 0.9500
C7 C8 1.393(6)
C7 H7 0.9500
C8 C12 1.518(6)
C9 C11 1.533(6)
C9 C10 1.533(6)
C9 H9 1.0000
C10 H10A 0.9800
C10 H10B 0.9800
C10 H10C 0.9800
C11 H11A 0.9800
C11 H11B 0.9800
C11 H11C 0.9800
C12 C14 1.525(6)
C12 C13 1.528(7)
C12 H12 1.0000
C13 H13A 0.9800
C13 H13B 0.9800
C13 H13C 0.9800
C14 H14A 0.9800
C14 H14B 0.9800
C14 H14C 0.9800
C15 C16 1.397(6)
C15 C20 1.400(6)
C16 C17 1.408(5)
C16 C21 1.524(5)
C17 C18 1.369(6)
C17 H17 0.9500
C18 C19 1.374(6)
C18 H18 0.9500
C19 C20 1.398(6)
C19 H19 0.9500
C20 C24 1.515(6)
C21 C23 1.531(6)
C21 C22 1.536(6)
C21 H21 1.0000
C22 H22A 0.9800
C22 H22B 0.9800
C22 H22C 0.9800
C23 H23A 0.9800
C23 H23B 0.9800
C23 H23C 0.9800
C24 C25 1.522(8)
C24 C26 1.528(7)
C24 H24 1.0000
C25 H25A 0.9800
C25 H25B 0.9800
C25 H25C 0.9800
C26 H26A 0.9800
C26 H26B 0.9800
C26 H26C 0.9800
C27 H27A 0.9800
C27 H27B 0.9800
C27 H27C 0.9800
C28 H28A 0.9800
C28 H28B 0.9800
C28 H28C 0.9800
C29 H29A 0.9800
C29 H29B 0.9800
C29 H29C 0.9800
C30 C31 1.412(5)
C30 C35 1.419(5)
C31 C32 1.385(5)
C31 C36 1.524(5)
C32 C33 1.381(5)
C32 H32 0.9500
C33 C34 1.396(6)
C33 C49 1.508(6)
C34 C35 1.397(5)
C34 H34 0.9500
C35 C50 1.529(5)
C36 C37 1.519(6)
C36 C43 1.528(6)
C36 H36 1.0000
C37 C42 1.393(6)
C37 C38 1.397(6)
C38 C39 1.378(7)
C38 H38 0.9500
C39 C40 1.386(7)
C39 H39 0.9500
C40 C41 1.379(6)
C40 H40 0.9500
C41 C42 1.388(6)
C41 H41 0.9500
C42 H42 0.9500
C43 C44 1.361(7)
C43 C48 1.410(6)
C44 C45 1.410(6)
C44 H44 0.9500
C45 C46 1.360(9)
C45 H45 0.9500
C46 C47 1.371(9)
C46 H46 0.9500
C47 C48 1.395(8)
C47 H47 0.9500
C48 H48 0.9500
C49 H49A 0.9800
C49 H49B 0.9800
C49 H49C 0.9800
C50 C57 1.527(5)
C50 C51 1.529(5)
C50 H50 1.0000
C51 C52 1.379(6)
C51 C56 1.380(6)
C52 C53 1.395(7)
C52 H52 0.9500
C53 C54 1.367(8)
C53 H53 0.9500
C54 C55 1.363(7)
C54 H54 0.9500
C55 C56 1.395(6)
C55 H55 0.9500
C56 H56 0.9500
C57 C58 1.391(5)
C57 C62 1.395(6)
C58 C59 1.394(6)
C58 H58 0.9500
C59 C60 1.385(7)
C59 H59 0.9500
C60 C61 1.387(6)
C60 H60 0.9500
C61 C62 1.389(6)
C61 H61 0.9500
C62 H62 0.9500
C63 C64 1.527(7)
C63 C65 1.544(6)
C63 H63 1.0000
C64 H64A 0.9800
C64 H64B 0.9800
C64 H64C 0.9800
C65 H65A 0.9800
C65 H65B 0.9800
C65 H65C 0.9800
C66 C68 1.527(7)
C66 C67 1.532(7)
C66 H66 1.0000
C67 H67A 0.9800
C67 H67B 0.9800
C67 H67C 0.9800
C68 H68A 0.9800
C68 H68B 0.9800
C68 H68C 0.9800
C69 C70 1.536(6)
C69 C71 1.539(6)
C69 H69 1.0000
C70 H70A 0.9800
C70 H70B 0.9800
C70 H70C 0.9800
C71 H71A 0.9800
C71 H71B 0.9800
C71 H71C 0.9800
C72 C73 1.520(7)
C72 H72A 0.9800
C72 H72B 0.9800
C72 H72C 0.9800
C73 C74 1.498(7)
C73 H73A 0.9900
C73 H73B 0.9900
C74 C75 1.514(7)
C74 H74A 0.9900
C74 H74B 0.9900
C75 C76 1.496(7)
C75 H75A 0.9900
C75 H75B 0.9900
C76 H76A 0.9800
C76 H76B 0.9800
C76 H76C 0.9800
